data_4329771
loop_
_publ_author_name
'Hani El Moll'
'Wei Zhu'
'Eric Oldfield'
'L. Marleny Rodriguez-Albelo'
'Pierre Mialane'
'J\'er\^ome Marrot'
'Neus Vila'
'Israel Martyr Mbomekall\'e'
'Eric Rivi\`ere'
'Carole Duboc'
'Anne Dolbecq'

_publ_contact_author
;
      Dr A. Dolbecq
      Institut Lavoisier, ILV, UMR CNRS 8180
      Universit\'e de Versailles Saint-Quentin-en-Yvelines
      45 Avenue des Etats Unis
      78035 Versailles cedex
      France
;
_publ_contact_author_email dolbecq@chimie.uvsq.fr
_publ_contact_author_fax '(33) 1 39 25 43 81'
_publ_contact_author_phone '(33) 1 39 25 43 83'
_publ_section_title
;
 Polyoxometalates Functionalized by Bisphosphonate Ligands: Synthesis,
 Structural, Magnetic, and Spectroscopic Characterizations and Activity on
 Tumor Cell Lines
;
_journal_name_full 'Inorganic Chemistry'
_journal_page_first 7921
_journal_page_last 7931
_journal_paper_doi 10.1021/ic3010079
_journal_volume 51
_journal_year 2012
_chemical_formula_sum 'C8 H46 N4 O34 P4 Rb2 V5'
_chemical_formula_weight 1292.01
_chemical_name_systematic
;
 ?
;
_space_group_IT_number 33
_symmetry_cell_setting orthorhombic
_symmetry_space_group_name_Hall 'P 2c -2n'
_symmetry_space_group_name_H-M 'P n a 21'
_atom_sites_solution_hydrogens geom
_atom_sites_solution_primary direct
_atom_sites_solution_secondary difmap
_audit_creation_method SHELXL-97
_cell_angle_alpha 90.00
_cell_angle_beta 90.00
_cell_angle_gamma 90.00
_cell_formula_units_Z 4
_cell_length_a 27.4347(10)
_cell_length_b 15.5104(4)
_cell_length_c 9.9631(3)
_cell_measurement_reflns_used 194217
_cell_measurement_temperature 200(2)
_cell_measurement_theta_max 30.01
_cell_measurement_theta_min 1.98
_cell_volume 4239.5(2)
_computing_cell_refinement 'Bruker SAINT'
_computing_data_collection 'Bruker APEX2'
_computing_data_reduction 'Bruker SAINT'
_computing_molecular_graphics 'Bruker SHELXTL'
_computing_publication_material 'Bruker SHELXTL'
_computing_structure_refinement 'SHELXL-97 (Sheldrick, 1997)'
_computing_structure_solution 'SHELXS-97 (Sheldrick, 1990)'
_diffrn_ambient_temperature 200(2)
_diffrn_detector_area_resol_mean 512x512
_diffrn_measured_fraction_theta_full 0.993
_diffrn_measured_fraction_theta_max 0.993
_diffrn_measurement_device_type 'Bruker APEX-II CCD'
_diffrn_measurement_method '\f and \w scans'
_diffrn_radiation_monochromator graphite
_diffrn_radiation_source 'fine-focus sealed tube'
_diffrn_radiation_type MoK\a
_diffrn_radiation_wavelength 0.71073
_diffrn_reflns_av_R_equivalents 0.0302
_diffrn_reflns_av_sigmaI/netI 0.0248
_diffrn_reflns_limit_h_max 38
_diffrn_reflns_limit_h_min -37
_diffrn_reflns_limit_k_max 21
_diffrn_reflns_limit_k_min -20
_diffrn_reflns_limit_l_max 13
_diffrn_reflns_limit_l_min -14
_diffrn_reflns_number 203516
_diffrn_reflns_theta_full 30.01
_diffrn_reflns_theta_max 30.01
_diffrn_reflns_theta_min 1.98
_exptl_absorpt_coefficient_mu 3.599
_exptl_absorpt_correction_T_max 0.9315
_exptl_absorpt_correction_T_min 0.4323
_exptl_absorpt_correction_type multi-scan
_exptl_crystal_colour green
_exptl_crystal_density_diffrn 2.024
_exptl_crystal_description platelet
_exptl_crystal_F_000 2572
_exptl_crystal_size_max 0.28
_exptl_crystal_size_mid 0.18
_exptl_crystal_size_min 0.02
_refine_diff_density_max 2.478
_refine_diff_density_min -1.083
_refine_diff_density_rms 0.172
_refine_ls_abs_structure_details 'Flack H D (1983), Acta Cryst. A39, 876-881'
_refine_ls_abs_structure_Flack 0.093(9)
_refine_ls_extinction_method none
_refine_ls_goodness_of_fit_ref 1.089
_refine_ls_hydrogen_treatment constr
_refine_ls_matrix_type full
_refine_ls_number_parameters 525
_refine_ls_number_reflns 12111
_refine_ls_number_restraints 1
_refine_ls_restrained_S_all 1.089
_refine_ls_R_factor_all 0.0568
_refine_ls_R_factor_gt 0.0538
_refine_ls_shift/su_max 0.040
_refine_ls_shift/su_mean 0.004
_refine_ls_structure_factor_coef Fsqd
_refine_ls_weighting_details 'calc w=1/[\s^2^(Fo^2^)+(0.0874P)^2^+22.4860P] where P=(Fo^2^+2Fc^2^)/3'
_refine_ls_weighting_scheme calc
_refine_ls_wR_factor_gt 0.1650
_refine_ls_wR_factor_ref 0.1665
_reflns_number_gt 11453
_reflns_number_total 12111
_reflns_threshold_expression >2\s(I)
_cod_data_source_file ic3010079_si_003_6.cif
_cod_data_source_block V5(Ale)2
_cod_depositor_comments
;
The following automatic conversions were performed:

'_exptl_absorpt_correction_type' value 'multi-scans' was replaced
with the value 'multi-scan' as specified in the replacement file
'src/cod-tools/trunk/data/replacement-values/replacement_values.lst'.

Automatic conversion script
Id: cif_fix_values 5376 2017-05-30 11:51:03Z andrius 
;
_cod_database_code 4329771

loop_
_symmetry_equiv_pos_as_xyz
'x, y, z'
'-x, -y, z+1/2'
'x+1/2, -y+1/2, z'
'-x+1/2, y+1/2, z+1/2'

loop_
_atom_site_label
_atom_site_type_symbol
_atom_site_fract_x
_atom_site_fract_y
_atom_site_fract_z
_atom_site_U_iso_or_equiv
_atom_site_adp_type
_atom_site_occupancy
_atom_site_symmetry_multiplicity
_atom_site_calc_flag
_atom_site_refinement_flags
V1 V 0.75311(3) 0.54267(6) 0.82314(9) 0.01482(16) Uani 1 1 d .
V2 V 0.87597(3) 0.35167(6) 0.78971(9) 0.01598(17) Uani 1 1 d .
V3 V 0.81326(3) 0.36384(6) 0.51637(9) 0.01552(17) Uani 1 1 d .
V4 V 0.67895(3) 0.36546(6) 1.15484(9) 0.01505(17) Uani 1 1 d .
V5 V 0.61341(3) 0.36013(6) 0.88806(10) 0.01772(18) Uani 1 1 d .
P1 P 0.87148(5) 0.55135(9) 0.81135(14) 0.0148(2) Uani 1 1 d .
P2 P 0.81157(5) 0.55805(8) 0.53865(13) 0.0127(2) Uani 1 1 d .
P3 P 0.69630(5) 0.56054(9) 1.11263(13) 0.0133(2) Uani 1 1 d .
P4 P 0.63363(5) 0.55150(9) 0.84254(13) 0.0150(2) Uani 1 1 d .
O1 O 0.7608(2) 0.4413(3) 0.8347(6) 0.0341(11) Uani 1 1 d .
O2 O 0.73810(16) 0.5682(4) 1.0134(4) 0.0298(10) Uani 1 1 d .
O3 O 0.68329(14) 0.5415(3) 0.7764(4) 0.0242(9) Uani 1 1 d .
O4 O 0.76755(13) 0.5642(3) 0.6308(4) 0.0212(8) Uani 1 1 d .
O5 O 0.82186(16) 0.5764(3) 0.8645(5) 0.0275(10) Uani 1 1 d .
O6 O 0.74541(17) 0.6896(2) 0.8158(5) 0.0264(9) Uani 1 1 d .
O7 O 0.93063(17) 0.3110(3) 0.7952(5) 0.0324(10) Uani 1 1 d .
O8 O 0.84441(17) 0.3074(3) 0.9115(4) 0.0246(9) Uani 1 1 d .
O9 O 0.88655(17) 0.4639(3) 0.8725(4) 0.0228(8) Uani 1 1 d .
O10 O 0.84852(17) 0.2852(2) 0.6394(4) 0.0237(8) Uani 1 1 d .
O11 O 0.80529(15) 0.4811(3) 0.4420(4) 0.0189(8) Uani 1 1 d .
O12 O 0.85946(13) 0.4302(2) 0.6359(4) 0.0150(7) Uani 1 1 d .
O13 O 0.82528(17) 0.3155(3) 0.3750(4) 0.0247(9) Uani 1 1 d .
O14 O 0.75745(16) 0.3399(3) 0.5597(5) 0.0260(9) Uani 1 1 d .
O15 O 0.65895(18) 0.3379(3) 1.3020(4) 0.0266(9) Uani 1 1 d .
O16 O 0.73028(15) 0.3154(3) 1.1239(5) 0.0228(8) Uani 1 1 d .
O17 O 0.70361(15) 0.4792(2) 1.2018(4) 0.0184(8) Uani 1 1 d .
O18 O 0.63815(15) 0.2899(2) 1.0400(4) 0.0196(8) Uani 1 1 d .
O19 O 0.63855(14) 0.4387(2) 1.0322(4) 0.0143(7) Uani 1 1 d .
O20 O 0.55754(17) 0.3239(3) 0.8859(5) 0.0296(10) Uani 1 1 d .
O21 O 0.64439(18) 0.3126(4) 0.7706(5) 0.0349(11) Uani 1 1 d .
O22 O 0.60188(15) 0.4719(3) 0.8038(4) 0.0218(8) Uani 1 1 d .
O23 O 0.90871(15) 0.6196(3) 0.8369(4) 0.0228(8) Uani 1 1 d .
O24 O 0.82188(15) 0.6401(3) 0.4618(4) 0.0210(8) Uani 1 1 d .
O25 O 0.69052(15) 0.6395(3) 1.1992(5) 0.0217(8) Uani 1 1 d .
O26 O 0.60701(17) 0.6330(3) 0.8117(4) 0.0238(8) Uani 1 1 d .
C1 C 0.63874(18) 0.5312(3) 1.0252(5) 0.0140(9) Uani 1 1 d .
C2 C 0.59270(19) 0.5692(4) 1.0938(5) 0.0184(10) Uani 1 1 d .
H2A H 0.5939 0.6328 1.0857 0.022 Uiso 1 1 calc R
H2B H 0.5637 0.5492 1.0437 0.022 Uiso 1 1 calc R
C3 C 0.5859(2) 0.5466(4) 1.2403(6) 0.0253(12) Uani 1 1 d .
H3A H 0.6139 0.5677 1.2937 0.030 Uiso 1 1 calc R
H3B H 0.5836 0.4833 1.2514 0.030 Uiso 1 1 calc R
C4 C 0.5389(2) 0.5896(5) 1.2872(6) 0.0283(12) Uani 1 1 d .
H4A H 0.5392 0.6513 1.2620 0.034 Uiso 1 1 calc R
H4B H 0.5106 0.5619 1.2434 0.034 Uiso 1 1 calc R
C5 C 0.86617(17) 0.5219(3) 0.6312(5) 0.0133(8) Uani 1 1 d .
C6 C 0.91179(19) 0.5430(4) 0.5489(6) 0.0183(10) Uani 1 1 d .
H6A H 0.9157 0.6064 0.5452 0.022 Uiso 1 1 calc R
H6B H 0.9068 0.5222 0.4559 0.022 Uiso 1 1 calc R
C7 C 0.9594(2) 0.5031(4) 0.6042(7) 0.0276(13) Uani 1 1 d .
H7A H 0.9699 0.5360 0.6843 0.033 Uiso 1 1 calc R
H7B H 0.9530 0.4430 0.6325 0.033 Uiso 1 1 calc R
C8 C 0.9993(3) 0.5037(8) 0.5027(8) 0.051(2) Uani 1 1 d .
H8A H 1.0072 0.5636 0.4760 0.061 Uiso 1 1 calc R
H8B H 0.9894 0.4712 0.4217 0.061 Uiso 1 1 calc R
N1 N 0.5349(3) 0.5807(6) 1.4374(7) 0.0501(19) Uani 1 1 d .
H1A H 0.5200 0.5299 1.4578 0.075 Uiso 1 1 calc R
H1B H 0.5170 0.6252 1.4707 0.075 Uiso 1 1 calc R
H1C H 0.5652 0.5816 1.4743 0.075 Uiso 1 1 calc R
N2 N 1.0423(4) 0.4622(9) 0.5670(12) 0.084(4) Uani 1 1 d .
H2C H 1.0600 0.5028 0.6115 0.126 Uiso 1 1 calc R
H2D H 1.0612 0.4372 0.5028 0.126 Uiso 1 1 calc R
H2E H 1.0320 0.4213 0.6259 0.126 Uiso 1 1 calc R
Rb1 Rb 0.81517(2) 0.43669(5) 0.13028(7) 0.03170(15) Uani 1 1 d .
Rb2 Rb 0.68350(5) 0.48433(11) 0.49715(15) 0.0252(3) Uani 0.40 1 d P
Rb3 Rb 0.82421(7) 0.72453(11) 1.02007(17) 0.0357(4) Uani 0.40 1 d P
Rb4 Rb 0.75249(10) 0.75446(17) 1.3425(3) 0.0226(5) Uani 0.20 1 d P
O1W O 0.8653(2) 0.5985(5) 0.2135(5) 0.0510(16) Uani 1 1 d .
O2W O 0.9493(3) 0.7421(5) 0.6808(9) 0.070(3) Uani 1 1 d .
O3W O 0.5657(2) 0.7739(4) 0.9404(7) 0.0466(14) Uani 1 1 d .
O4W O 0.8759(3) 0.1535(4) 1.0348(6) 0.0475(15) Uani 1 1 d .
O5W O 1.0071(3) 0.8992(5) 0.7281(10) 0.066(2) Uani 1 1 d .
O6W O 0.5805(3) 0.8944(6) 0.7148(8) 0.067(2) Uani 1 1 d .
O7W O 0.5775(3) 0.4301(6) 0.5385(7) 0.071(2) Uani 1 1 d .
O8W O 0.5410(4) 0.1717(7) 0.7471(11) 0.094(3) Uani 1 1 d .
O9W O 0.5357(5) 0.2551(10) 0.4921(11) 0.130(5) Uani 1 1 d .

loop_
_atom_site_aniso_label
_atom_site_aniso_U_11
_atom_site_aniso_U_22
_atom_site_aniso_U_33
_atom_site_aniso_U_23
_atom_site_aniso_U_13
_atom_site_aniso_U_12
V1 0.0144(4) 0.0172(4) 0.0128(4) -0.0004(3) 0.0001(3) 0.0006(3)
V2 0.0178(4) 0.0147(4) 0.0154(4) 0.0034(3) -0.0017(3) 0.0015(3)
V3 0.0193(4) 0.0126(4) 0.0147(4) -0.0021(3) -0.0013(3) -0.0014(3)
V4 0.0181(4) 0.0134(4) 0.0136(4) 0.0006(3) -0.0020(3) 0.0036(3)
V5 0.0167(4) 0.0176(4) 0.0189(4) -0.0047(3) -0.0045(3) 0.0042(3)
P1 0.0151(6) 0.0163(6) 0.0130(6) -0.0043(5) -0.0009(5) -0.0012(4)
P2 0.0132(5) 0.0126(5) 0.0123(6) -0.0022(4) 0.0000(4) 0.0000(4)
P3 0.0146(5) 0.0148(5) 0.0105(5) -0.0019(4) -0.0001(4) 0.0007(4)
P4 0.0141(6) 0.0198(6) 0.0110(5) 0.0015(4) -0.0005(4) 0.0006(5)
O1 0.041(3) 0.023(2) 0.038(3) 0.004(2) -0.010(2) 0.0039(19)
O2 0.0186(19) 0.058(3) 0.0131(18) -0.0014(19) -0.0006(16) -0.0099(19)
O3 0.0165(18) 0.043(3) 0.0130(18) 0.0004(17) -0.0006(15) -0.0005(16)
O4 0.0135(16) 0.035(2) 0.0154(17) -0.0003(16) 0.0006(15) 0.0033(15)
O5 0.0188(19) 0.045(3) 0.0181(19) -0.0154(19) 0.0024(15) 0.0012(18)
O6 0.039(2) 0.0085(15) 0.031(2) 0.0043(16) 0.0115(19) 0.0095(16)
O7 0.028(2) 0.034(2) 0.035(3) -0.004(2) -0.002(2) 0.0112(19)
O8 0.030(2) 0.024(2) 0.020(2) 0.0045(16) 0.0011(17) -0.0042(17)
O9 0.037(2) 0.0173(18) 0.0140(18) 0.0016(14) -0.0096(17) 0.0001(16)
O10 0.036(2) 0.0121(17) 0.023(2) 0.0026(15) -0.0063(18) -0.0048(15)
O11 0.0248(19) 0.0180(18) 0.0139(17) -0.0065(14) -0.0027(14) -0.0020(15)
O12 0.0181(16) 0.0121(16) 0.0149(17) 0.0022(13) -0.0031(14) 0.0019(12)
O13 0.032(2) 0.022(2) 0.020(2) -0.0046(16) -0.0024(17) 0.0024(17)
O14 0.020(2) 0.025(2) 0.033(2) 0.0015(17) 0.0032(17) -0.0034(16)
O15 0.038(2) 0.024(2) 0.0183(19) 0.0055(17) 0.0030(18) -0.0025(18)
O16 0.0239(19) 0.0177(18) 0.027(2) -0.0024(16) -0.0055(17) 0.0062(15)
O17 0.026(2) 0.0096(16) 0.0194(18) 0.0011(14) -0.0091(16) 0.0027(14)
O18 0.0219(18) 0.0148(17) 0.0220(19) -0.0016(15) -0.0035(15) 0.0011(14)
O19 0.0175(16) 0.0098(15) 0.0157(17) 0.0005(13) -0.0016(14) 0.0013(12)
O20 0.022(2) 0.025(2) 0.043(3) 0.000(2) -0.0096(19) -0.0004(17)
O21 0.036(3) 0.045(3) 0.024(2) -0.011(2) -0.001(2) 0.019(2)
O22 0.0219(18) 0.0219(19) 0.0215(19) 0.0019(16) -0.0056(16) -0.0012(15)
O23 0.0219(19) 0.025(2) 0.0213(19) -0.0037(16) -0.0049(15) -0.0052(16)
O24 0.0212(19) 0.0190(19) 0.023(2) 0.0049(16) -0.0038(15) -0.0001(15)
O25 0.023(2) 0.0169(19) 0.026(2) -0.0035(15) -0.0047(16) 0.0025(15)
O26 0.031(2) 0.0202(19) 0.0202(19) 0.0087(16) -0.0043(17) 0.0021(16)
C1 0.019(2) 0.0080(19) 0.015(2) 0.0032(17) -0.0015(18) 0.0024(16)
C2 0.015(2) 0.024(3) 0.016(2) 0.0028(19) 0.0029(18) 0.0065(19)
C3 0.021(3) 0.035(3) 0.020(3) 0.005(2) 0.004(2) 0.010(2)
C4 0.021(3) 0.041(3) 0.023(3) -0.003(3) 0.003(2) 0.004(2)
C5 0.0113(19) 0.017(2) 0.012(2) -0.0019(17) 0.0020(17) 0.0002(16)
C6 0.014(2) 0.022(2) 0.019(2) -0.0022(19) 0.0035(18) 0.0009(18)
C7 0.015(2) 0.037(3) 0.031(3) 0.009(3) -0.002(2) 0.004(2)
C8 0.020(3) 0.101(7) 0.031(4) -0.007(4) 0.003(3) 0.018(4)
N1 0.035(4) 0.084(6) 0.031(3) 0.000(3) 0.023(3) 0.006(4)
N2 0.048(5) 0.125(10) 0.079(7) 0.002(7) 0.010(5) 0.023(6)
Rb1 0.0306(3) 0.0350(3) 0.0295(3) 0.0024(3) 0.0010(3) 0.0029(2)
Rb2 0.0194(6) 0.0339(8) 0.0222(6) -0.0130(6) -0.0043(5) 0.0021(5)
Rb3 0.0560(10) 0.0298(8) 0.0211(7) -0.0042(6) -0.0030(7) -0.0017(7)
Rb4 0.0225(12) 0.0207(11) 0.0246(12) -0.0028(11) -0.0062(10) 0.0038(10)
O1W 0.056(4) 0.076(5) 0.021(2) -0.007(3) 0.008(2) -0.017(3)
O2W 0.066(4) 0.058(4) 0.087(5) 0.043(4) -0.047(4) -0.036(3)
O3W 0.042(3) 0.040(3) 0.057(4) -0.007(3) -0.005(3) 0.008(2)
O4W 0.074(4) 0.039(3) 0.029(3) 0.006(2) 0.000(3) 0.010(3)
O5W 0.041(3) 0.062(5) 0.095(6) 0.001(4) -0.010(4) -0.004(3)
O6W 0.049(4) 0.080(5) 0.072(5) 0.027(4) -0.009(4) 0.002(4)
O7W 0.066(5) 0.117(7) 0.029(3) 0.017(4) -0.002(3) -0.002(5)
O8W 0.093(6) 0.076(6) 0.115(8) -0.051(6) -0.039(6) 0.003(5)
O9W 0.133(10) 0.196(14) 0.062(6) -0.039(8) -0.011(6) -0.042(10)

loop_
_atom_type_symbol
_atom_type_description
_atom_type_scat_dispersion_real
_atom_type_scat_dispersion_imag
_atom_type_scat_source
O O 0.0106 0.0060 'International Tables Vol C Tables 4.2.6.8 and 6.1.1.4'
P P 0.1023 0.0942 'International Tables Vol C Tables 4.2.6.8 and 6.1.1.4'
V V 0.3005 0.5294 'International Tables Vol C Tables 4.2.6.8 and 6.1.1.4'
Rb Rb -0.9393 2.9676 'International Tables Vol C Tables 4.2.6.8 and 6.1.1.4'
C C 0.0033 0.0016 'International Tables Vol C Tables 4.2.6.8 and 6.1.1.4'
N N 0.0061 0.0033 'International Tables Vol C Tables 4.2.6.8 and 6.1.1.4'
H H 0.0000 0.0000 'International Tables Vol C Tables 4.2.6.8 and 6.1.1.4'

loop_
_geom_angle_atom_site_label_1
_geom_angle_atom_site_label_2
_geom_angle_atom_site_label_3
_geom_angle
_geom_angle_site_symmetry_1
_geom_angle_site_symmetry_3
O1 V1 O3 97.8(3) . .
O1 V1 O2 99.0(3) . .
O3 V1 O2 91.48(18) . .
O1 V1 O4 102.1(3) . .
O3 V1 O4 88.13(17) . .
O2 V1 O4 158.7(2) . .
O1 V1 O5 96.9(3) . .
O3 V1 O5 165.3(2) . .
O2 V1 O5 86.94(18) . .
O4 V1 O5 88.08(18) . .
O1 V1 O6 176.7(2) . .
O3 V1 O6 84.9(2) . .
O2 V1 O6 79.2(2) . .
O4 V1 O6 79.64(18) . .
O5 V1 O6 80.4(2) . .
O1 V1 Rb1 57.62(19) . 1_556
O3 V1 Rb1 127.64(14) . 1_556
O2 V1 Rb1 54.50(15) . 1_556
O4 V1 Rb1 138.36(12) . 1_556
O5 V1 Rb1 62.19(15) . 1_556
O6 V1 Rb1 119.26(13) . 1_556
O1 V1 Rb2 84.0(2) . .
O3 V1 Rb2 47.23(13) . .
O2 V1 Rb2 138.30(13) . .
O4 V1 Rb2 47.82(12) . .
O5 V1 Rb2 134.30(13) . .
O6 V1 Rb2 99.22(13) . .
Rb1 V1 Rb2 141.33(4) 1_556 .
O1 V1 Rb3 127.20(19) . .
O3 V1 Rb3 127.12(16) . .
O2 V1 Rb3 58.96(14) . .
O4 V1 Rb3 105.11(13) . .
O5 V1 Rb3 41.00(14) . .
O6 V1 Rb3 49.52(13) . .
Rb1 V1 Rb3 72.14(3) 1_556 .
Rb2 V1 Rb3 145.72(5) . .
O7 V2 O8 107.4(3) . .
O7 V2 O9 101.2(2) . .
O8 V2 O9 98.0(2) . .
O7 V2 O10 100.1(2) . .
O8 V2 O10 98.1(2) . .
O9 V2 O10 147.92(17) . .
O7 V2 O12 117.9(2) . .
O8 V2 O12 134.3(2) . .
O9 V2 O12 79.34(16) . .
O10 V2 O12 69.55(16) . .
O7 V2 Rb4 133.1(2) . 4_644
O8 V2 Rb4 41.93(17) . 4_644
O9 V2 Rb4 115.24(15) . 4_644
O10 V2 Rb4 63.30(14) . 4_644
O12 V2 Rb4 97.72(12) . 4_644
O7 V2 Rb1 118.88(19) . 1_556
O8 V2 Rb1 44.88(16) . 1_556
O9 V2 Rb1 53.77(14) . 1_556
O10 V2 Rb1 131.14(14) . 1_556
O12 V2 Rb1 110.66(11) . 1_556
Rb4 V2 Rb1 68.52(5) 4_644 1_556
O13 V3 O14 108.3(2) . .
O13 V3 O11 97.0(2) . .
O14 V3 O11 101.8(2) . .
O13 V3 O10 98.8(2) . .
O14 V3 O10 98.9(2) . .
O11 V3 O10 148.50(17) . .
O13 V3 O12 128.1(2) . .
O14 V3 O12 123.2(2) . .
O11 V3 O12 79.74(15) . .
O10 V3 O12 69.06(16) . .
O13 V3 Rb1 45.40(16) . .
O14 V3 Rb1 109.24(18) . .
O11 V3 Rb1 51.84(12) . .
O10 V3 Rb1 139.52(14) . .
O12 V3 Rb1 114.44(11) . .
O13 V3 Rb2 110.59(17) . .
O14 V3 Rb2 44.69(17) . .
O11 V3 Rb2 57.11(13) . .
O10 V3 Rb2 138.34(14) . .
O12 V3 Rb2 110.27(11) . .
Rb1 V3 Rb2 80.51(3) . .
O13 V3 Rb4 125.85(17) . 4_644
O14 V3 Rb4 44.09(18) . 4_644
O11 V3 Rb4 129.18(13) . 4_644
O10 V3 Rb4 57.85(14) . 4_644
O12 V3 Rb4 91.13(12) . 4_644
Rb1 V3 Rb4 152.35(5) . 4_644
Rb2 V3 Rb4 80.80(5) . 4_644
O15 V4 O16 109.6(2) . .
O15 V4 O17 98.0(2) . .
O16 V4 O17 100.1(2) . .
O15 V4 O18 100.1(2) . .
O16 V4 O18 95.55(19) . .
O17 V4 O18 150.48(17) . .
O15 V4 O19 120.9(2) . .
O16 V4 O19 129.0(2) . .
O17 V4 O19 79.94(15) . .
O18 V4 O19 70.77(16) . .
O15 V4 Rb2 48.85(17) . 1_556
O16 V4 Rb2 111.30(16) . 1_556
O17 V4 Rb2 49.21(13) . 1_556
O18 V4 Rb2 143.72(13) . 1_556
O19 V4 Rb2 106.55(11) . 1_556
O15 V4 Rb1 117.05(18) . 1_556
O16 V4 Rb1 45.51(15) . 1_556
O17 V4 Rb1 54.97(12) . 1_556
O18 V4 Rb1 132.15(12) . 1_556
O19 V4 Rb1 109.33(11) . 1_556
Rb2 V4 Rb1 83.67(3) 1_556 1_556
O15 V4 Rb4 138.07(17) . 4_644
O16 V4 Rb4 41.36(17) . 4_644
O17 V4 Rb4 114.28(14) . 4_644
O18 V4 Rb4 64.21(13) . 4_644
O19 V4 Rb4 91.68(12) . 4_644
Rb2 V4 Rb4 150.28(5) 1_556 4_644
Rb1 V4 Rb4 67.99(4) 1_556 4_644
O15 V4 Rb3 23.51(17) . 4_645
O16 V4 Rb3 86.26(17) . 4_645
O17 V4 Rb3 105.52(12) . 4_645
O18 V4 Rb3 100.30(12) . 4_645
O19 V4 Rb3 143.47(12) . 4_645
Rb2 V4 Rb3 59.46(4) 1_556 4_645
Rb1 V4 Rb3 102.64(4) 1_556 4_645
Rb4 V4 Rb3 116.88(5) 4_644 4_645
O21 V5 O20 109.0(3) . .
O21 V5 O22 100.3(2) . .
O20 V5 O22 98.5(2) . .
O21 V5 O18 97.0(2) . .
O20 V5 O18 98.2(2) . .
O22 V5 O18 150.55(18) . .
O21 V5 O19 127.7(2) . .
O20 V5 O19 122.8(2) . .
O22 V5 O19 79.86(17) . .
O18 V5 O19 70.71(15) . .
O21 V5 Rb4 42.29(18) . 4_644
O20 V5 Rb4 135.36(17) . 4_644
O22 V5 Rb4 117.25(14) . 4_644
O18 V5 Rb4 63.45(13) . 4_644
O19 V5 Rb4 90.78(12) . 4_644
O23 P1 O5 111.9(3) . .
O23 P1 O9 111.9(3) . .
O5 P1 O9 109.2(3) . .
O23 P1 C5 113.1(2) . .
O5 P1 C5 109.3(2) . .
O9 P1 C5 100.8(2) . .
O23 P1 Rb3 67.81(18) . .
O5 P1 Rb3 44.62(19) . .
O9 P1 Rb3 121.25(18) . .
C5 P1 Rb3 134.91(16) . .
O23 P1 Rb1 116.67(18) . 1_556
O5 P1 Rb1 58.9(2) . 1_556
O9 P1 Rb1 52.57(18) . 1_556
C5 P1 Rb1 129.43(16) . 1_556
Rb3 P1 Rb1 74.54(4) . 1_556
O24 P2 O4 113.7(3) . .
O24 P2 O11 110.8(3) . .
O4 P2 O11 109.7(2) . .
O24 P2 C5 110.9(2) . .
O4 P2 C5 111.2(2) . .
O11 P2 C5 99.6(2) . .
O24 P2 Rb2 112.29(17) . .
O4 P2 Rb2 48.38(16) . .
O11 P2 Rb2 65.63(16) . .
C5 P2 Rb2 136.81(17) . .
O24 P2 Rb4 34.95(17) . 1_554
O4 P2 Rb4 85.68(17) . 1_554
O11 P2 Rb4 103.94(17) . 1_554
C5 P2 Rb4 144.19(17) . 1_554
Rb2 P2 Rb4 78.18(5) . 1_554
O25 P3 O2 112.8(3) . .
O25 P3 O17 110.2(2) . .
O2 P3 O17 109.8(3) . .
O25 P3 C1 112.2(2) . .
O2 P3 C1 110.8(2) . .
O17 P3 C1 100.3(2) . .
O25 P3 Rb1 118.44(17) . 1_556
O2 P3 Rb1 54.6(2) . 1_556
O17 P3 Rb1 56.73(16) . 1_556
C1 P3 Rb1 128.94(16) . 1_556
O25 P3 Rb2 71.62(19) . 1_556
O2 P3 Rb2 135.12(19) . 1_556
O17 P3 Rb2 39.61(16) . 1_556
C1 P3 Rb2 107.46(17) . 1_556
Rb1 P3 Rb2 83.22(3) 1_556 1_556
O26 P4 O3 115.8(3) . .
O26 P4 O22 110.2(2) . .
O3 P4 O22 108.2(3) . .
O26 P4 C1 112.6(2) . .
O3 P4 C1 109.9(2) . .
O22 P4 C1 98.7(2) . .
O26 P4 Rb2 102.65(19) . .
O3 P4 Rb2 42.81(17) . .
O22 P4 Rb2 76.29(17) . .
C1 P4 Rb2 143.71(16) . .
V1 O1 Rb4 165.0(3) . 4_644
V1 O1 Rb1 98.4(2) . 1_556
Rb4 O1 Rb1 90.64(14) 4_644 1_556
P3 O2 V1 139.9(3) . .
P3 O2 Rb1 102.4(2) . 1_556
V1 O2 Rb1 94.83(19) . 1_556
P3 O2 Rb3 124.8(3) . .
V1 O2 Rb3 90.97(16) . .
Rb1 O2 Rb3 89.32(11) 1_556 .
P4 O3 V1 140.1(3) . .
P4 O3 Rb2 116.5(2) . .
V1 O3 Rb2 103.06(17) . .
P2 O4 V1 137.0(2) . .
P2 O4 Rb2 108.9(2) . .
V1 O4 Rb2 102.12(16) . .
P1 O5 V1 135.2(3) . .
P1 O5 Rb3 112.9(2) . .
V1 O5 Rb3 110.73(19) . .
P1 O5 Rb1 99.0(2) . 1_556
V1 O5 Rb1 86.73(17) . 1_556
Rb3 O5 Rb1 95.35(13) . 1_556
V1 O6 Rb3 95.22(15) . .
V2 O8 Rb4 115.6(2) . 4_644
V2 O8 Rb1 112.9(2) . 1_556
Rb4 O8 Rb1 96.62(15) 4_644 1_556
P1 O9 V2 125.3(2) . .
P1 O9 Rb1 105.3(2) . 1_556
V2 O9 Rb1 97.37(17) . 1_556
V2 O10 V3 109.58(19) . .
V2 O10 Rb4 86.21(16) . 4_644
V3 O10 Rb4 93.18(17) . 4_644
P2 O11 V3 117.7(2) . .
P2 O11 Rb1 139.8(2) . .
V3 O11 Rb1 99.04(15) . .
P2 O11 Rb2 89.84(18) . .
V3 O11 Rb2 93.56(15) . .
Rb1 O11 Rb2 104.18(11) . .
C5 O12 V2 126.6(3) . .
C5 O12 V3 124.5(3) . .
V2 O12 V3 106.41(17) . .
V3 O13 Rb1 112.6(2) . .
V3 O14 Rb3 146.1(3) . 4_644
V3 O14 Rb2 113.5(2) . .
Rb3 O14 Rb2 84.98(12) 4_644 .
V3 O14 Rb4 114.6(2) . 4_644
Rb3 O14 Rb4 78.06(12) 4_644 4_644
Rb2 O14 Rb4 115.62(15) . 4_644
V4 O15 Rb3 143.3(3) . 4_645
V4 O15 Rb2 107.7(2) . 1_556
Rb3 O15 Rb2 86.42(13) 4_645 1_556
V4 O16 Rb4 117.5(2) . 4_644
V4 O16 Rb1 111.54(19) . 1_556
Rb4 O16 Rb1 95.47(14) 4_644 1_556
P3 O17 V4 123.6(2) . .
P3 O17 Rb2 121.0(2) . 1_556
V4 O17 Rb2 101.32(16) . 1_556
P3 O17 Rb1 99.36(19) . 1_556
V4 O17 Rb1 95.27(15) . 1_556
Rb2 O17 Rb1 113.52(12) 1_556 1_556
V4 O18 V5 107.98(19) . .
V4 O18 Rb4 86.32(14) . 4_644
V5 O18 Rb4 87.27(15) . 4_644
C1 O19 V4 126.4(3) . .
C1 O19 V5 125.0(3) . .
V4 O19 V5 106.44(16) . .
V5 O21 Rb3 164.9(3) . 4_644
V5 O21 Rb4 116.8(2) . 4_644
Rb3 O21 Rb4 78.03(13) 4_644 4_644
P4 O22 V5 120.4(2) . .
P1 O23 Rb3 87.95(19) . .
P2 O24 Rb4 127.4(2) . 1_554
P3 O25 Rb4 137.2(2) . .
O19 C1 C2 110.8(4) . .
O19 C1 P4 102.5(3) . .
C2 C1 P4 107.9(3) . .
O19 C1 P3 103.0(3) . .
C2 C1 P3 113.1(4) . .
P4 C1 P3 118.9(3) . .
C3 C2 C1 115.9(4) . .
C3 C2 H2A 108.3 . .
C1 C2 H2A 108.3 . .
C3 C2 H2B 108.3 . .
C1 C2 H2B 108.3 . .
H2A C2 H2B 107.4 . .
C2 C3 C4 107.4(5) . .
C2 C3 H3A 110.2 . .
C4 C3 H3A 110.2 . .
C2 C3 H3B 110.2 . .
C4 C3 H3B 110.2 . .
H3A C3 H3B 108.5 . .
N1 C4 C3 109.1(6) . .
N1 C4 H4A 109.9 . .
C3 C4 H4A 109.9 . .
N1 C4 H4B 109.9 . .
C3 C4 H4B 109.9 . .
H4A C4 H4B 108.3 . .
O12 C5 C6 109.5(4) . .
O12 C5 P2 102.3(3) . .
C6 C5 P2 109.3(4) . .
O12 C5 P1 102.8(3) . .
C6 C5 P1 113.6(4) . .
P2 C5 P1 118.1(3) . .
C5 C6 C7 114.5(5) . .
C5 C6 H6A 108.6 . .
C7 C6 H6A 108.6 . .
C5 C6 H6B 108.6 . .
C7 C6 H6B 108.6 . .
H6A C6 H6B 107.6 . .
C8 C7 C6 112.1(6) . .
C8 C7 H7A 109.2 . .
C6 C7 H7A 109.2 . .
C8 C7 H7B 109.2 . .
C6 C7 H7B 109.2 . .
H7A C7 H7B 107.9 . .
C7 C8 N2 106.7(7) . .
C7 C8 H8A 110.4 . .
N2 C8 H8A 110.4 . .
C7 C8 H8B 110.4 . .
N2 C8 H8B 110.4 . .
H8A C8 H8B 108.6 . .
C4 N1 H1A 109.5 . .
C4 N1 H1B 109.5 . .
H1A N1 H1B 109.5 . .
C4 N1 H1C 109.5 . .
H1A N1 H1C 109.5 . .
H1B N1 H1C 109.5 . .
C8 N2 H2C 109.5 . .
C8 N2 H2D 109.5 . .
H2C N2 H2D 109.5 . .
C8 N2 H2E 109.5 . .
H2C N2 H2E 109.5 . .
H2D N2 H2E 109.5 . .
O1W Rb1 O16 153.37(15) . 1_554
O1W Rb1 O6W 70.8(2) . 4_644
O16 Rb1 O6W 126.86(17) 1_554 4_644
O1W Rb1 O8 128.88(14) . 1_554
O16 Rb1 O8 77.15(12) 1_554 1_554
O6W Rb1 O8 79.1(2) 4_644 1_554
O1W Rb1 O13 104.55(15) . .
O16 Rb1 O13 72.82(12) 1_554 .
O6W Rb1 O13 64.41(16) 4_644 .
O8 Rb1 O13 98.01(12) 1_554 .
O1W Rb1 O2 82.38(17) . 1_554
O16 Rb1 O2 82.96(11) 1_554 1_554
O6W Rb1 O2 150.10(17) 4_644 1_554
O8 Rb1 O2 109.58(12) 1_554 1_554
O13 Rb1 O2 138.00(12) . 1_554
O1W Rb1 O11 65.59(13) . .
O16 Rb1 O11 95.17(12) 1_554 .
O6W Rb1 O11 81.82(18) 4_644 .
O8 Rb1 O11 148.66(11) 1_554 .
O13 Rb1 O11 51.05(11) . .
O2 Rb1 O11 99.35(11) 1_554 .
O1W Rb1 O17 101.83(15) . 1_554
O16 Rb1 O17 52.58(10) 1_554 1_554
O6W Rb1 O17 151.17(17) 4_644 1_554
O8 Rb1 O17 122.75(11) 1_554 1_554
O13 Rb1 O17 92.02(11) . 1_554
O2 Rb1 O17 46.49(11) 1_554 1_554
O11 Rb1 O17 70.06(10) . 1_554
O1W Rb1 O9 80.37(13) . 1_554
O16 Rb1 O9 122.17(12) 1_554 1_554
O6W Rb1 O9 71.44(16) 4_644 1_554
O8 Rb1 O9 50.77(11) 1_554 1_554
O13 Rb1 O9 130.30(11) . 1_554
O2 Rb1 O9 91.60(11) 1_554 1_554
O11 Rb1 O9 142.19(11) . 1_554
O17 Rb1 O9 136.18(11) 1_554 1_554
O1W Rb1 O1 116.01(15) . 1_554
O16 Rb1 O1 69.10(13) 1_554 1_554
O6W Rb1 O1 132.37(19) 4_644 1_554
O8 Rb1 O1 59.93(12) 1_554 1_554
O13 Rb1 O1 139.22(12) . 1_554
O2 Rb1 O1 49.84(12) 1_554 1_554
O11 Rb1 O1 145.54(13) . 1_554
O17 Rb1 O1 76.27(12) 1_554 1_554
O9 Rb1 O1 64.26(12) 1_554 1_554
O1W Rb1 O5 69.98(14) . 1_554
O16 Rb1 O5 115.00(11) 1_554 1_554
O6W Rb1 O5 107.37(16) 4_644 1_554
O8 Rb1 O5 81.40(11) 1_554 1_554
O13 Rb1 O5 171.61(12) . 1_554
O2 Rb1 O5 48.92(11) 1_554 1_554
O11 Rb1 O5 128.31(11) . 1_554
O17 Rb1 O5 95.32(10) 1_554 1_554
O9 Rb1 O5 43.65(10) 1_554 1_554
O1 Rb1 O5 47.26(12) 1_554 1_554
O1W Rb1 P3 89.02(15) . 1_554
O16 Rb1 P3 69.40(8) 1_554 1_554
O6W Rb1 P3 158.13(18) 4_644 1_554
O8 Rb1 P3 121.56(9) 1_554 1_554
O13 Rb1 P3 114.97(9) . 1_554
O2 Rb1 P3 23.05(8) 1_554 1_554
O11 Rb1 P3 82.11(8) . 1_554
O17 Rb1 P3 23.91(7) 1_554 1_554
O9 Rb1 P3 114.53(8) 1_554 1_554
O1 Rb1 P3 63.81(10) 1_554 1_554
O5 Rb1 P3 71.92(8) 1_554 1_554
O3 Rb2 O4 56.04(12) . .
O3 Rb2 O17 160.83(13) . 1_554
O4 Rb2 O17 108.18(12) . 1_554
O3 Rb2 O7W 87.31(17) . .
O4 Rb2 O7W 143.35(17) . .
O17 Rb2 O7W 107.50(16) 1_554 .
O3 Rb2 O15 146.00(14) . 1_554
O4 Rb2 O15 140.61(13) . 1_554
O17 Rb2 O15 52.95(11) 1_554 1_554
O7W Rb2 O15 70.88(19) . 1_554
O3 Rb2 O14 91.69(14) . .
O4 Rb2 O14 72.45(12) . .
O17 Rb2 O14 93.32(12) 1_554 .
O7W Rb2 O14 113.5(2) . .
O15 Rb2 O14 74.60(13) 1_554 .
O3 Rb2 O4W 68.15(15) . 4_654
O4 Rb2 O4W 90.05(15) . 4_654
O17 Rb2 O4W 103.74(14) 1_554 4_654
O7W Rb2 O4W 73.6(2) . 4_654
O15 Rb2 O4W 125.90(15) 1_554 4_654
O14 Rb2 O4W 158.78(15) . 4_654
O3 Rb2 O11 99.27(11) . .
O4 Rb2 O11 45.99(11) . .
O17 Rb2 O11 70.02(10) 1_554 .
O7W Rb2 O11 163.1(2) . .
O15 Rb2 O11 95.90(12) 1_554 .
O14 Rb2 O11 51.18(11) . .
O4W Rb2 O11 123.30(15) 4_654 .
O3 Rb2 P2 78.61(9) . .
O4 Rb2 P2 22.76(8) . .
O17 Rb2 P2 86.75(9) 1_554 .
O7W Rb2 P2 165.73(14) . .
O15 Rb2 P2 120.41(10) 1_554 .
O14 Rb2 P2 65.13(9) . .
O4W Rb2 P2 102.85(13) 4_654 .
O11 Rb2 P2 24.53(7) . .
O3 Rb2 P4 20.74(8) . .
O4 Rb2 P4 76.08(9) . .
O17 Rb2 P4 162.10(9) 1_554 .
O7W Rb2 P4 67.37(15) . .
O15 Rb2 P4 133.63(10) 1_554 .
O14 Rb2 P4 104.47(10) . .
O4W Rb2 P4 58.50(11) 4_654 .
O11 Rb2 P4 120.01(8) . .
P2 Rb2 P4 98.82(4) . .
O3 Rb2 V1 29.71(8) . .
O4 Rb2 V1 30.06(8) . .
O17 Rb2 V1 137.64(9) 1_554 .
O7W Rb2 V1 114.85(14) . .
O15 Rb2 V1 144.39(10) 1_554 .
O14 Rb2 V1 71.11(10) . .
O4W Rb2 V1 87.72(12) 4_654 .
O11 Rb2 V1 69.71(7) . .
P2 Rb2 V1 50.89(3) . .
P4 Rb2 V1 50.38(3) . .
O3 Rb2 V4 169.11(12) . 1_554
O4 Rb2 V4 128.64(9) . 1_554
O17 Rb2 V4 29.47(8) 1_554 1_554
O7W Rb2 V4 87.54(15) . 1_554
O15 Rb2 V4 23.50(8) 1_554 1_554
O14 Rb2 V4 81.58(10) . 1_554
O4W Rb2 V4 119.34(12) 4_654 1_554
O11 Rb2 V4 83.22(7) . 1_554
P2 Rb2 V4 105.93(4) . 1_554
P4 Rb2 V4 154.66(5) . 1_554
V1 Rb2 V4 149.75(4) . 1_554
O5 Rb3 O15 95.11(15) . 4_654
O5 Rb3 O14 124.79(15) . 4_655
O15 Rb3 O14 81.20(14) 4_654 4_655
O5 Rb3 O1W 80.00(17) . 1_556
O15 Rb3 O1W 147.68(17) 4_654 1_556
O14 Rb3 O1W 127.78(17) 4_655 1_556
O5 Rb3 O21 148.99(17) . 4_655
O15 Rb3 O21 108.15(15) 4_654 4_655
O14 Rb3 O21 79.97(15) 4_655 4_655
O1W Rb3 O21 69.34(18) 1_556 4_655
O5 Rb3 O6 57.15(13) . .
O15 Rb3 O6 73.20(13) 4_654 .
O14 Rb3 O6 69.42(13) 4_655 .
O1W Rb3 O6 126.28(16) 1_556 .
O21 Rb3 O6 148.89(15) 4_655 .
O5 Rb3 O23 46.60(12) . .
O15 Rb3 O23 76.83(13) 4_654 .
O14 Rb3 O23 154.83(14) 4_655 .
O1W Rb3 O23 76.84(15) 1_556 .
O21 Rb3 O23 118.50(14) 4_655 .
O6 Rb3 O23 92.35(11) . .
O5 Rb3 O2 51.65(13) . .
O15 Rb3 O2 122.89(14) 4_654 .
O14 Rb3 O2 84.57(14) 4_655 .
O1W Rb3 O2 78.82(16) 1_556 .
O21 Rb3 O2 123.21(14) 4_655 .
O6 Rb3 O2 50.09(12) . .
O23 Rb3 O2 97.11(12) . .
O5 Rb3 P1 22.52(9) . .
O15 Rb3 P1 87.80(11) 4_654 .
O14 Rb3 P1 144.17(11) 4_655 .
O1W Rb3 P1 75.49(13) 1_556 .
O21 Rb3 P1 135.74(13) 4_655 .
O6 Rb3 P1 74.77(9) . .
O23 Rb3 P1 24.23(7) . .
O2 Rb3 P1 73.06(9) . .
O5 Rb3 Rb4 124.24(12) . .
O15 Rb3 Rb4 131.13(12) 4_654 .
O14 Rb3 Rb4 53.68(11) 4_655 .
O1W Rb3 Rb4 74.19(13) 1_556 .
O21 Rb3 Rb4 51.94(11) 4_655 .
O6 Rb3 Rb4 102.78(11) . .
O23 Rb3 Rb4 150.94(10) . .
O2 Rb3 Rb4 75.08(10) . .
P1 Rb3 Rb4 139.40(7) . .
O5 Rb3 V1 28.26(9) . .
O15 Rb3 V1 98.20(10) 4_654 .
O14 Rb3 V1 97.30(11) 4_655 .
O1W Rb3 V1 92.28(13) 1_556 .
O21 Rb3 V1 152.63(12) 4_655 .
O6 Rb3 V1 35.25(7) . .
O23 Rb3 V1 74.10(8) . .
O2 Rb3 V1 30.07(8) . .
P1 Rb3 V1 50.55(3) . .
Rb4 Rb3 V1 104.58(6) . .
O5 Rb3 Rb2 142.50(12) . 4_655
O15 Rb3 Rb2 49.19(10) 4_654 4_655
O14 Rb3 Rb2 49.51(10) 4_655 4_655
O1W Rb3 Rb2 135.50(14) 1_556 4_655
O21 Rb3 Rb2 66.70(12) 4_655 4_655
O6 Rb3 Rb2 95.93(9) . 4_655
O23 Rb3 Rb2 119.14(9) . 4_655
O2 Rb3 Rb2 132.56(11) . 4_655
P1 Rb3 Rb2 136.29(6) . 4_655
Rb4 Rb3 Rb2 84.19(6) . 4_655
V1 Rb3 Rb2 131.14(5) . 4_655
O25 Rb4 O24 102.56(14) . 1_556
O25 Rb4 O8 75.28(14) . 4_655
O24 Rb4 O8 134.04(17) 1_556 4_655
O25 Rb4 O1 122.24(17) . 4_655
O24 Rb4 O1 135.15(18) 1_556 4_655
O8 Rb4 O1 66.84(15) 4_655 4_655
O25 Rb4 O16 139.54(17) . 4_655
O24 Rb4 O16 72.65(14) 1_556 4_655
O8 Rb4 O16 80.29(14) 4_655 4_655
O1 Rb4 O16 74.43(15) 4_655 4_655
O25 Rb4 O21 128.35(17) . 4_655
O24 Rb4 O21 70.37(15) 1_556 4_655
O8 Rb4 O21 146.17(17) 4_655 4_655
O1 Rb4 O21 79.41(17) 4_655 4_655
O16 Rb4 O21 88.85(14) 4_655 4_655
O25 Rb4 O14 76.20(14) . 4_655
O24 Rb4 O14 134.07(16) 1_556 4_655
O8 Rb4 O14 90.80(14) 4_655 4_655
O1 Rb4 O14 62.91(15) 4_655 4_655
O16 Rb4 O14 136.34(15) 4_655 4_655
O21 Rb4 O14 75.19(15) 4_655 4_655
O25 Rb4 O10 46.82(11) . 4_655
O24 Rb4 O10 149.36(14) 1_556 4_655
O8 Rb4 O10 50.12(12) 4_655 4_655
O1 Rb4 O10 75.43(14) 4_655 4_655
O16 Rb4 O10 129.00(14) 4_655 4_655
O21 Rb4 O10 124.29(16) 4_655 4_655
O14 Rb4 O10 49.11(11) 4_655 4_655
O25 Rb4 O18 149.34(14) . 4_655
O24 Rb4 O18 47.05(11) 1_556 4_655
O8 Rb4 O18 126.37(15) 4_655 4_655
O1 Rb4 O18 88.11(15) 4_655 4_655
O16 Rb4 O18 46.73(11) 4_655 4_655
O21 Rb4 O18 46.90(12) 4_655 4_655
O14 Rb4 O18 119.77(14) 4_655 4_655
O10 Rb4 O18 163.13(12) 4_655 4_655
O25 Rb4 Rb3 78.97(12) . .
O24 Rb4 Rb3 86.03(12) 1_556 .
O8 Rb4 Rb3 135.98(13) 4_655 .
O1 Rb4 Rb3 99.41(13) 4_655 .
O16 Rb4 Rb3 138.48(12) 4_655 .
O21 Rb4 Rb3 50.03(10) 4_655 .
O14 Rb4 Rb3 48.26(10) 4_655 .
O10 Rb4 Rb3 86.40(10) 4_655 .
O18 Rb4 Rb3 92.80(10) 4_655 .
O25 Rb4 V2 68.40(10) . 4_655
O24 Rb4 V2 154.72(14) 1_556 4_655
O8 Rb4 V2 22.50(9) 4_655 4_655
O1 Rb4 V2 59.77(12) 4_655 4_655
O16 Rb4 V2 98.50(11) 4_655 4_655
O21 Rb4 V2 134.17(14) 4_655 4_655
O14 Rb4 V2 68.46(9) 4_655 4_655
O10 Rb4 V2 30.50(7) 4_655 4_655
O18 Rb4 V2 140.13(10) 4_655 4_655
Rb3 Rb4 V2 113.89(8) . 4_655
O25 Rb4 P2 90.59(11) . 1_556
O24 Rb4 P2 17.62(9) 1_556 1_556
O8 Rb4 P2 118.74(13) 4_655 1_556
O1 Rb4 P2 145.67(15) 4_655 1_556
O16 Rb4 P2 73.54(10) 4_655 1_556
O21 Rb4 P2 87.93(13) 4_655 1_556
O14 Rb4 P2 143.68(12) 4_655 1_556
O10 Rb4 P2 136.10(10) 4_655 1_556
O18 Rb4 P2 60.75(8) 4_655 1_556
Rb3 Rb4 P2 96.39(7) . 1_556
V2 Rb4 P2 137.61(9) 4_655 1_556
Rb3 O1W Rb1 101.47(19) 1_554 .

loop_
_geom_bond_atom_site_label_1
_geom_bond_atom_site_label_2
_geom_bond_distance
_geom_bond_site_symmetry_2
V1 O1 1.590(5) .
V1 O3 1.972(4) .
V1 O2 1.980(5) .
V1 O4 1.985(4) .
V1 O5 2.000(5) .
V1 O6 2.290(4) .
V1 Rb1 3.8684(12) 1_556
V1 Rb2 3.8749(17) .
V1 Rb3 3.951(2) .
V2 O7 1.628(5) .
V2 O8 1.642(4) .
V2 O9 1.949(4) .
V2 O10 1.968(4) .
V2 O12 2.009(4) .
V2 Rb4 3.869(3) 4_644
V2 Rb1 4.0044(12) 1_556
V3 O13 1.629(4) .
V3 O14 1.633(4) .
V3 O11 1.976(4) .
V3 O10 1.981(4) .
V3 O12 2.021(4) .
V3 Rb1 4.0096(12) .
V3 Rb2 4.0252(17) .
V3 Rb4 4.085(3) 4_644
V4 O15 1.623(4) .
V4 O16 1.637(4) .
V4 O17 1.946(4) .
V4 O18 1.984(4) .
V4 O19 2.003(4) .
V4 Rb2 3.8790(17) 1_556
V4 Rb1 3.9047(11) 1_556
V4 Rb4 4.024(3) 4_644
V4 Rb3 4.2458(19) 4_645
V5 O21 1.623(5) .
V5 O20 1.633(5) .
V5 O22 1.952(4) .
V5 O18 1.984(4) .
V5 O19 2.005(4) .
V5 Rb4 4.053(3) 4_644
P1 O23 1.493(4) .
P1 O5 1.511(4) .
P1 O9 1.543(4) .
P1 C5 1.858(5) .
P1 Rb3 3.636(2) .
P1 Rb1 3.9555(15) 1_556
P2 O24 1.512(4) .
P2 O4 1.520(4) .
P2 O11 1.544(4) .
P2 C5 1.846(5) .
P2 Rb2 3.7179(19) .
P2 Rb4 3.966(3) 1_554
P3 O25 1.507(4) .
P3 O2 1.519(4) .
P3 O17 1.556(4) .
P3 C1 1.860(5) .
P3 Rb1 3.7890(14) 1_556
P3 Rb2 4.025(2) 1_556
P4 O26 1.491(4) .
P4 O3 1.521(4) .
P4 O22 1.559(4) .
P4 C1 1.852(5) .
P4 Rb2 3.847(2) .
O1 Rb4 2.922(5) 4_644
O1 Rb1 3.302(5) 1_556
O2 Rb1 3.161(5) 1_556
O2 Rb3 3.386(5) .
O3 Rb2 2.920(5) .
O4 Rb2 2.937(4) .
O5 Rb3 2.772(5) .
O5 Rb1 3.427(5) 1_556
O6 Rb3 3.018(5) .
O8 Rb4 2.866(5) 4_644
O8 Rb1 3.068(5) 1_556
O9 Rb1 3.257(5) 1_556
O10 Rb4 3.464(5) 4_644
O11 Rb1 3.192(4) .
O11 Rb2 3.387(4) .
O12 C5 1.436(6) .
O13 Rb1 3.091(5) .
O14 Rb3 2.894(5) 4_644
O14 Rb2 3.086(5) .
O14 Rb4 3.126(6) 4_644
O15 Rb3 2.832(5) 4_645
O15 Rb2 3.065(5) 1_556
O16 Rb4 2.997(5) 4_644
O16 Rb1 2.994(4) 1_556
O17 Rb2 2.995(4) 1_556
O17 Rb1 3.211(4) 1_556
O18 Rb4 3.630(5) 4_644
O19 C1 1.438(6) .
O21 Rb3 2.973(5) 4_644
O21 Rb4 3.055(6) 4_644
O23 Rb3 3.369(5) .
O24 Rb4 2.861(5) 1_554
O25 Rb4 2.847(5) .
C1 C2 1.552(7) .
C2 C3 1.512(8) .
C2 H2A 0.9900 .
C2 H2B 0.9900 .
C3 C4 1.524(8) .
C3 H3A 0.9900 .
C3 H3B 0.9900 .
C4 N1 1.507(9) .
C4 H4A 0.9900 .
C4 H4B 0.9900 .
C5 C6 1.532(7) .
C6 C7 1.545(8) .
C6 H6A 0.9900 .
C6 H6B 0.9900 .
C7 C8 1.492(9) .
C7 H7A 0.9900 .
C7 H7B 0.9900 .
C8 N2 1.488(13) .
C8 H8A 0.9900 .
C8 H8B 0.9900 .
N1 H1A 0.9100 .
N1 H1B 0.9100 .
N1 H1C 0.9100 .
N2 H2C 0.9100 .
N2 H2D 0.9100 .
N2 H2E 0.9100 .
Rb1 O1W 2.980(7) .
Rb1 O16 2.994(4) 1_554
Rb1 O6W 3.054(8) 4_644
Rb1 O8 3.068(5) 1_554
Rb1 O2 3.161(5) 1_554
Rb1 O17 3.211(4) 1_554
Rb1 O9 3.257(5) 1_554
Rb1 O1 3.302(5) 1_554
Rb1 O5 3.427(5) 1_554
Rb1 P3 3.7890(14) 1_554
Rb2 O17 2.995(4) 1_554
Rb2 O7W 3.054(8) .
Rb2 O15 3.065(5) 1_554
Rb2 O4W 3.111(7) 4_654
Rb2 V4 3.8790(17) 1_554
Rb3 O15 2.832(5) 4_654
Rb3 O14 2.894(5) 4_655
Rb3 O1W 2.967(8) 1_556
Rb3 O21 2.973(5) 4_655
Rb3 Rb4 3.795(4) .
Rb3 Rb2 4.042(2) 4_655
Rb4 O24 2.861(5) 1_556
Rb4 O8 2.866(5) 4_655
Rb4 O1 2.922(5) 4_655
Rb4 O16 2.997(5) 4_655
Rb4 O21 3.055(6) 4_655
Rb4 O14 3.126(6) 4_655
Rb4 O10 3.464(5) 4_655
Rb4 O18 3.630(5) 4_655
Rb4 V2 3.869(3) 4_655
Rb4 P2 3.966(3) 1_556
O1W Rb3 2.967(8) 1_554
O4W Rb2 3.111(7) 4_645
O6W Rb1 3.054(8) 4_655
